data_7005266
loop_
_publ_author_name
'Daniel Carmona'
'M. Pilar Lamata'
'Fernando Viguri'
'Ricardo Rodr\'iguez'
'Fernando J. Lahoz'
'Isabel T. Dobrinovitch'
'Luis A. Oro'

_publ_section_title
;
 Pentamethylcyclopentadienyl-iridium(iii) complexes with pyridylamino
 ligands: synthesis and applications as asymmetric catalysts for
 Diels?Alder reactions
;
_journal_issue 19
_journal_name_full 'Dalton Transactions'
_journal_page_first 1911
_journal_paper_doi 10.1039/b618720j
_journal_year 2007
_chemical_absolute_configuration rmad
_chemical_formula_moiety 'C24 H33 Ir N2 O, 2(F6 Sb), H2 O'
_chemical_formula_sum 'C24 H35 F12 Ir N2 O2 Sb2'
_chemical_formula_weight 1047.24
_chemical_name_systematic
;
?
;
_space_group_IT_number 1
_symmetry_cell_setting triclinic
_symmetry_space_group_name_Hall 'P 1'
_symmetry_space_group_name_H-M 'P 1'
_atom_sites_solution_hydrogens geom
_atom_sites_solution_primary direct
_atom_sites_solution_secondary difmap
_audit_creation_method SHELXL-97
_cell_angle_alpha 65.4000(10)
_cell_angle_beta 68.4620(10)
_cell_angle_gamma 72.7420(10)
_cell_formula_units_Z 1
_cell_length_a 9.6645(8)
_cell_length_b 9.7425(8)
_cell_length_c 10.1365(8)
_cell_measurement_reflns_used 4788
_cell_measurement_temperature 173(2)
_cell_measurement_theta_max 28.6
_cell_measurement_theta_min 2.3
_cell_volume 795.43(11)
_computing_cell_refinement 'SAINT+ v. 6.01 (Bruker AXS, 2000)'
_computing_data_collection 'SMART v. 5.611 (Bruker AXS, 2000)'
_computing_data_reduction 'SAINT+ v. 6.01 (Bruker AXS, 2000)'
_computing_molecular_graphics 'XP program, SHELXTL v6.12, Bruker2000'
_computing_publication_material 'XCIF program, SHELXTLv6.12, BrukerAXS'
_computing_structure_refinement 'SHELXL-97 (Sheldrick, 1997)'
_computing_structure_solution 'SHELXS-97 (Sheldrick, 1990)'
_diffrn_ambient_temperature 173(2)
_diffrn_detector_area_resol_mean 8.26
_diffrn_measured_fraction_theta_full 0.996
_diffrn_measured_fraction_theta_max 0.917
_diffrn_measurement_device_type 'Bruker SMART APEX CCD system'
_diffrn_measurement_method '\w rotations with narrow frames'
_diffrn_radiation_monochromator graphite
_diffrn_radiation_source 'fine-focus sealed tube'
_diffrn_radiation_type MoK\a
_diffrn_radiation_wavelength 0.71073
_diffrn_reflns_av_R_equivalents 0.0193
_diffrn_reflns_av_sigmaI/netI 0.0462
_diffrn_reflns_limit_h_max 12
_diffrn_reflns_limit_h_min -12
_diffrn_reflns_limit_k_max 13
_diffrn_reflns_limit_k_min -12
_diffrn_reflns_limit_l_max 13
_diffrn_reflns_limit_l_min -13
_diffrn_reflns_number 9980
_diffrn_reflns_theta_full 26.00
_diffrn_reflns_theta_max 28.80
_diffrn_reflns_theta_min 2.30
_diffrn_standards_decay_% 'no decay'
_exptl_absorpt_coefficient_mu 5.954
_exptl_absorpt_correction_T_max 0.6217
_exptl_absorpt_correction_T_min 0.5639
_exptl_absorpt_correction_type multi-scan
_exptl_absorpt_process_details
;
SADABS: Area-Detector Absorption Correction. (1996) Bruker-AXS
within SAINT+ package, v. 6.01.
;
_exptl_crystal_colour yellow
_exptl_crystal_density_diffrn 2.186
_exptl_crystal_density_method 'not measured'
_exptl_crystal_description 'irregular prism'
_exptl_crystal_F_000 496
_exptl_crystal_size_max 0.10
_exptl_crystal_size_mid 0.10
_exptl_crystal_size_min 0.08
_refine_diff_density_max 1.606
_refine_diff_density_min -1.057
_refine_diff_density_rms 0.143
_refine_ls_abs_structure_details 'Flack H D (1983), Acta Cryst. A39, 876-881'
_refine_ls_abs_structure_Flack 0.001(4)
_refine_ls_extinction_method none
_refine_ls_goodness_of_fit_ref 1.032
_refine_ls_hydrogen_treatment mixed
_refine_ls_matrix_type full
_refine_ls_number_parameters 399
_refine_ls_number_reflns 7235
_refine_ls_number_restraints 3
_refine_ls_restrained_S_all 1.032
_refine_ls_R_factor_all 0.0351
_refine_ls_R_factor_gt 0.0338
_refine_ls_shift/su_max 0.002
_refine_ls_shift/su_mean 0.000
_refine_ls_structure_factor_coef Fsqd
_refine_ls_weighting_details 'calc w=1/[\s^2^(Fo^2^)+(0.0408P)^2^+1.3071P] where P=(Fo^2^+2Fc^2^)/3'
_refine_ls_weighting_scheme calc
_refine_ls_wR_factor_gt 0.0768
_refine_ls_wR_factor_ref 0.0776
_reflns_number_gt 7051
_reflns_number_total 7235
_reflns_threshold_expression >2sigma(I)
_cod_data_source_file b618720j.txt
_cod_data_source_block compound6a
_cod_original_sg_symbol_H-M P1
_cod_database_code 7005266

loop_
_symmetry_equiv_pos_as_xyz
'x, y, z'

loop_
_atom_site_label
_atom_site_type_symbol
_atom_site_fract_x
_atom_site_fract_y
_atom_site_fract_z
_atom_site_U_iso_or_equiv
_atom_site_adp_type
_atom_site_occupancy
_atom_site_symmetry_multiplicity
_atom_site_calc_flag
_atom_site_refinement_flags
_atom_site_disorder_assembly
_atom_site_disorder_group
Ir Ir 0.180610(17) 0.042758(17) 0.215400(17) 0.01324(7) Uani 1 1 d . . .
N1 N 0.0255(7) 0.1616(7) 0.0883(7) 0.0173(12) Uani 1 1 d . . .
N2 N -0.0127(8) -0.0721(8) 0.3373(7) 0.0158(13) Uani 1 1 d . . .
H2N H 0.001(9) -0.118(9) 0.270(10) 0.01(2) Uiso 1 1 d . . .
O1 O 0.2374(7) -0.1202(8) 0.1045(8) 0.0236(15) Uani 1 1 d . . .
H101 H 0.2005 -0.1171 0.0497 0.037(15) Uiso 1 1 d R . .
H102 H 0.3033 -0.1848 0.1064 0.037(15) Uiso 1 1 d R . .
C1 C 0.1830(9) 0.1974(9) 0.3120(9) 0.0170(15) Uani 1 1 d . . .
C2 C 0.2513(8) 0.0498(8) 0.3942(8) 0.0186(14) Uani 1 1 d . . .
C3 C 0.3788(9) -0.0063(9) 0.2919(8) 0.0180(15) Uani 1 1 d . . .
C4 C 0.3961(9) 0.1161(10) 0.1433(9) 0.0181(16) Uani 1 1 d . . .
C5 C 0.2788(9) 0.2390(9) 0.1583(8) 0.0202(15) Uani 1 1 d . . .
C6 C 0.0470(9) 0.3004(9) 0.3757(9) 0.0240(16) Uani 1 1 d . . .
H6A H -0.0233 0.2377 0.4612 0.036 Uiso 1 1 calc R . .
H6B H -0.0033 0.3676 0.2972 0.036 Uiso 1 1 calc R . .
H6C H 0.0796 0.3629 0.4100 0.036 Uiso 1 1 calc R . .
C7 C 0.2031(9) -0.0304(9) 0.5610(8) 0.0213(15) Uani 1 1 d . . .
H7A H 0.2166 -0.1407 0.5829 0.032 Uiso 1 1 calc R . .
H7B H 0.0965 0.0085 0.6015 0.032 Uiso 1 1 calc R . .
H7C H 0.2645 -0.0118 0.6083 0.032 Uiso 1 1 calc R . .
C8 C 0.4888(9) -0.1493(9) 0.3310(9) 0.0217(15) Uani 1 1 d . . .
H8A H 0.5648 -0.1309 0.3616 0.033 Uiso 1 1 calc R . .
H8B H 0.5385 -0.1818 0.2428 0.033 Uiso 1 1 calc R . .
H8C H 0.4360 -0.2299 0.4145 0.033 Uiso 1 1 calc R . .
C9 C 0.5207(8) 0.1034(10) 0.0055(8) 0.0231(16) Uani 1 1 d . . .
H9A H 0.4983 0.1871 -0.0841 0.035 Uiso 1 1 calc R . .
H9B H 0.5295 0.0049 -0.0041 0.035 Uiso 1 1 calc R . .
H9C H 0.6160 0.1098 0.0146 0.035 Uiso 1 1 calc R . .
C10 C 0.2588(9) 0.3920(9) 0.0367(9) 0.0247(16) Uani 1 1 d . . .
H10A H 0.3041 0.4639 0.0461 0.037 Uiso 1 1 calc R . .
H10B H 0.1509 0.4311 0.0472 0.037 Uiso 1 1 calc R . .
H10C H 0.3082 0.3809 -0.0626 0.037 Uiso 1 1 calc R . .
C11 C 0.0597(9) 0.2461(9) -0.0584(9) 0.0235(16) Uani 1 1 d . . .
H11 H 0.1627 0.2407 -0.1161 0.028 Uiso 1 1 calc R . .
C12 C -0.0472(10) 0.3395(10) -0.1280(9) 0.0276(18) Uani 1 1 d . . .
H12 H -0.0200 0.3973 -0.2330 0.033 Uiso 1 1 calc R . .
C13 C -0.1979(10) 0.3488(10) -0.0425(11) 0.0277(19) Uani 1 1 d . . .
H13 H -0.2747 0.4178 -0.0870 0.033 Uiso 1 1 calc R . .
C14 C -0.2341(9) 0.2567(9) 0.1075(9) 0.0224(15) Uani 1 1 d . . .
H14 H -0.3364 0.2591 0.1669 0.027 Uiso 1 1 calc R . .
C15 C -0.1203(8) 0.1614(9) 0.1699(8) 0.0166(14) Uani 1 1 d . . .
C16 C -0.1455(8) 0.0505(8) 0.3278(8) 0.0186(14) Uani 1 1 d . . .
H16A H -0.1611 0.1036 0.3981 0.022 Uiso 1 1 calc R . .
H16B H -0.2367 0.0062 0.3569 0.022 Uiso 1 1 calc R . .
C17 C -0.0235(8) -0.1886(8) 0.4933(8) 0.0169(14) Uani 1 1 d . . .
H17 H -0.0231 -0.1357 0.5591 0.020 Uiso 1 1 calc R . .
C18 C 0.1160(9) -0.3128(9) 0.4890(9) 0.0234(16) Uani 1 1 d . . .
H18A H 0.1147 -0.3827 0.5922 0.035 Uiso 1 1 calc R . .
H18B H 0.2068 -0.2655 0.4430 0.035 Uiso 1 1 calc R . .
H18C H 0.1163 -0.3701 0.4291 0.035 Uiso 1 1 calc R . .
C19 C -0.1688(9) -0.2506(9) 0.5593(8) 0.0195(15) Uani 1 1 d . . .
C20 C -0.2878(9) -0.2002(9) 0.6638(9) 0.0225(15) Uani 1 1 d . . .
H20 H -0.2778 -0.1244 0.6941 0.027 Uiso 1 1 calc R . .
C21 C -0.4220(10) -0.2568(10) 0.7260(10) 0.0277(19) Uani 1 1 d . . .
H21 H -0.5039 -0.2178 0.7955 0.033 Uiso 1 1 calc R . .
C22 C -0.4359(10) -0.3710(11) 0.6860(9) 0.0303(19) Uani 1 1 d . . .
H22 H -0.5266 -0.4123 0.7303 0.036 Uiso 1 1 calc R . .
C23 C -0.3192(10) -0.4243(10) 0.5829(11) 0.029(2) Uani 1 1 d . . .
H23 H -0.3294 -0.5019 0.5552 0.035 Uiso 1 1 calc R . .
C24 C -0.1862(9) -0.3651(9) 0.5189(9) 0.0233(16) Uani 1 1 d . . .
H24 H -0.1059 -0.4022 0.4469 0.028 Uiso 1 1 calc R . .
Sb1 Sb 0.44378(6) -0.72992(6) 0.55935(6) 0.01991(13) Uani 1 1 d . . .
F1 F 0.3902(6) -0.6142(6) 0.6846(6) 0.0303(12) Uani 1 1 d . . .
F2 F 0.4807(8) -0.5529(7) 0.3909(6) 0.0517(16) Uani 1 1 d . . .
F3 F 0.4955(6) -0.8417(7) 0.4326(6) 0.0312(12) Uani 1 1 d . . .
F4 F 0.4055(7) -0.9048(6) 0.7294(6) 0.0383(12) Uani 1 1 d . . .
F5 F 0.6442(6) -0.7685(7) 0.5601(7) 0.0428(14) Uani 1 1 d . . .
F6 F 0.2434(6) -0.6899(6) 0.5596(7) 0.0379(13) Uani 1 1 d . . .
Sb2 Sb -0.06874(5) -0.19752(6) -0.02332(6) 0.02045(12) Uani 1 1 d . . .
F7 F -0.2436(7) -0.2800(8) 0.0442(7) 0.0485(18) Uani 1 1 d . . .
F8 F -0.1576(6) -0.0827(5) 0.1049(6) 0.0268(11) Uani 1 1 d . . .
F9 F 0.1059(6) -0.1107(7) -0.0926(6) 0.0377(14) Uani 1 1 d . . .
F10 F 0.0247(6) -0.3158(6) -0.1474(6) 0.0391(13) Uani 1 1 d . . .
F11 F -0.1403(6) -0.0395(6) -0.1767(6) 0.0317(12) Uani 1 1 d . . .
F12 F 0.0022(7) -0.3499(7) 0.1356(6) 0.0493(17) Uani 1 1 d . . .
O2 O 0.4676(7) -0.3474(7) 0.1093(7) 0.0322(13) Uani 1 1 d . . .
H201 H 0.4606 -0.4052 0.1876 0.037(15) Uiso 1 1 d R . .
H202 H 0.5425 -0.3221 0.0817 0.037(15) Uiso 1 1 d R . .

loop_
_atom_site_aniso_label
_atom_site_aniso_U_11
_atom_site_aniso_U_22
_atom_site_aniso_U_33
_atom_site_aniso_U_23
_atom_site_aniso_U_13
_atom_site_aniso_U_12
Ir 0.01034(13) 0.01700(13) 0.01175(12) -0.00501(10) -0.00273(10) -0.00188(10)
N1 0.011(3) 0.024(3) 0.011(3) -0.005(2) 0.002(2) -0.003(2)
N2 0.016(3) 0.021(3) 0.017(3) -0.010(3) -0.007(3) -0.002(3)
O1 0.021(3) 0.032(4) 0.027(3) -0.017(3) -0.011(3) -0.002(3)
C1 0.016(4) 0.028(4) 0.015(3) -0.012(3) -0.006(3) -0.006(3)
C2 0.012(3) 0.021(4) 0.023(4) -0.007(3) 0.001(3) -0.012(3)
C3 0.022(4) 0.030(4) 0.008(3) -0.006(3) -0.008(3) -0.008(3)
C4 0.012(4) 0.027(4) 0.016(4) -0.004(3) -0.005(3) -0.008(3)
C5 0.021(4) 0.022(4) 0.021(4) -0.009(3) -0.007(3) -0.006(3)
C6 0.022(4) 0.025(4) 0.025(4) -0.016(3) -0.001(3) -0.002(3)
C7 0.025(4) 0.024(4) 0.015(3) -0.005(3) -0.007(3) -0.006(3)
C8 0.018(4) 0.025(4) 0.021(4) -0.011(3) -0.004(3) -0.001(3)
C9 0.016(4) 0.033(4) 0.016(4) -0.008(3) 0.000(3) -0.005(3)
C10 0.027(4) 0.020(4) 0.025(4) -0.007(3) -0.006(3) -0.004(3)
C11 0.018(4) 0.028(4) 0.019(4) -0.004(3) -0.005(3) -0.003(3)
C12 0.030(4) 0.029(4) 0.014(4) 0.000(3) -0.008(3) -0.002(3)
C13 0.025(4) 0.022(4) 0.031(5) 0.000(3) -0.017(4) 0.001(3)
C14 0.016(4) 0.023(4) 0.027(4) -0.011(3) -0.008(3) 0.003(3)
C15 0.009(3) 0.023(4) 0.017(3) -0.010(3) 0.000(3) -0.002(3)
C16 0.018(4) 0.016(3) 0.019(4) -0.005(3) -0.006(3) -0.001(3)
C17 0.018(3) 0.021(3) 0.013(3) -0.006(3) -0.003(3) -0.007(3)
C18 0.020(4) 0.020(4) 0.029(4) -0.003(3) -0.010(3) -0.005(3)
C19 0.021(4) 0.020(4) 0.018(3) -0.003(3) -0.009(3) -0.004(3)
C20 0.028(4) 0.021(4) 0.023(4) -0.007(3) -0.011(3) -0.008(3)
C21 0.020(4) 0.037(5) 0.020(4) -0.006(4) -0.003(3) -0.006(4)
C22 0.031(5) 0.035(5) 0.019(4) 0.006(3) -0.011(4) -0.015(4)
C23 0.028(5) 0.014(4) 0.042(6) -0.003(4) -0.012(4) -0.006(3)
C24 0.021(4) 0.025(4) 0.028(4) -0.014(3) -0.007(3) -0.003(3)
Sb1 0.0165(3) 0.0242(3) 0.0208(3) -0.0107(2) -0.0031(2) -0.0044(2)
F1 0.030(3) 0.030(3) 0.038(3) -0.024(2) -0.004(2) -0.005(2)
F2 0.076(5) 0.041(3) 0.031(3) 0.002(3) -0.008(3) -0.029(3)
F3 0.024(3) 0.048(3) 0.035(3) -0.031(3) -0.003(2) -0.008(2)
F4 0.054(3) 0.025(3) 0.034(3) -0.005(2) -0.014(3) -0.009(2)
F5 0.017(2) 0.066(4) 0.068(4) -0.049(3) -0.008(2) -0.004(2)
F6 0.020(2) 0.045(3) 0.059(4) -0.028(3) -0.018(2) 0.005(2)
Sb2 0.0183(3) 0.0233(3) 0.0177(2) -0.0087(2) -0.0023(2) -0.0019(2)
F7 0.047(4) 0.062(4) 0.045(4) -0.034(3) 0.016(3) -0.037(3)
F8 0.028(3) 0.027(3) 0.029(3) -0.018(2) -0.004(2) -0.002(2)
F9 0.025(3) 0.070(4) 0.026(3) -0.019(3) -0.005(2) -0.018(3)
F10 0.048(3) 0.034(3) 0.033(3) -0.023(2) -0.002(2) 0.003(2)
F11 0.026(3) 0.042(3) 0.027(3) -0.011(2) -0.014(2) 0.003(2)
F12 0.058(4) 0.043(3) 0.020(3) -0.003(2) -0.010(3) 0.016(3)
O2 0.027(3) 0.035(3) 0.030(3) -0.010(3) -0.008(3) -0.002(3)

loop_
_atom_type_symbol
_atom_type_description
_atom_type_scat_dispersion_real
_atom_type_scat_dispersion_imag
_atom_type_scat_source
C C 0.0033 0.0016 'International Tables Vol C Tables 4.2.6.8 and 6.1.1.4'
H H 0.0000 0.0000 'International Tables Vol C Tables 4.2.6.8 and 6.1.1.4'
N N 0.0061 0.0033 'International Tables Vol C Tables 4.2.6.8 and 6.1.1.4'
O O 0.0106 0.0060 'International Tables Vol C Tables 4.2.6.8 and 6.1.1.4'
F F 0.0171 0.0103 'International Tables Vol C Tables 4.2.6.8 and 6.1.1.4'
Sb Sb -0.5866 1.5461 'International Tables Vol C Tables 4.2.6.8 and 6.1.1.4'
Ir Ir -1.4442 7.9887 'International Tables Vol C Tables 4.2.6.8 and 6.1.1.4'

loop_
_geom_angle_atom_site_label_1
_geom_angle_atom_site_label_2
_geom_angle_atom_site_label_3
_geom_angle
_geom_angle_site_symmetry_1
_geom_angle_site_symmetry_3
_geom_angle_publ_flag
N1 Ir C1 104.3(3) . . ?
N1 Ir O1 85.5(2) . . ?
C1 Ir O1 165.9(2) . . ?
N1 Ir C5 95.4(3) . . ?
C1 Ir C5 39.5(3) . . ?
O1 Ir C5 130.8(3) . . ?
N1 Ir N2 75.0(2) . . ?
C1 Ir N2 111.8(3) . . ?
O1 Ir N2 80.2(2) . . ?
C5 Ir N2 147.4(3) . . ?
N1 Ir C4 120.0(3) . . ?
C1 Ir C4 65.3(3) . . ?
O1 Ir C4 101.1(3) . . ?
C5 Ir C4 37.8(3) . . ?
N2 Ir C4 164.9(2) . . ?
N1 Ir C3 158.9(2) . . ?
C1 Ir C3 65.4(3) . . ?
O1 Ir C3 101.9(3) . . ?
C5 Ir C3 64.7(3) . . ?
N2 Ir C3 125.4(3) . . ?
C4 Ir C3 39.5(3) . . ?
N1 Ir C2 140.8(3) . . ?
C1 Ir C2 38.7(3) . . ?
O1 Ir C2 133.4(3) . . ?
C5 Ir C2 64.3(3) . . ?
N2 Ir C2 103.7(2) . . ?
C4 Ir C2 64.4(3) . . ?
C3 Ir C2 38.1(3) . . ?
C11 N1 C15 119.6(7) . . ?
C11 N1 Ir 125.5(5) . . ?
C15 N1 Ir 114.5(5) . . ?
C16 N2 C17 113.7(6) . . ?
C16 N2 Ir 105.5(5) . . ?
C17 N2 Ir 120.2(5) . . ?
C16 N2 H2N 108(5) . . ?
C17 N2 H2N 111(5) . . ?
Ir N2 H2N 97(5) . . ?
Ir O1 H101 125.9 . . ?
Ir O1 H102 126.1 . . ?
H101 O1 H102 107.7 . . ?
C2 C1 C5 107.1(7) . . ?
C2 C1 C6 127.0(7) . . ?
C5 C1 C6 125.6(7) . . ?
C2 C1 Ir 73.3(4) . . ?
C5 C1 Ir 71.5(4) . . ?
C6 C1 Ir 126.0(5) . . ?
C3 C2 C1 108.9(6) . . ?
C3 C2 C7 124.9(7) . . ?
C1 C2 C7 126.1(7) . . ?
C3 C2 Ir 70.4(4) . . ?
C1 C2 Ir 68.0(4) . . ?
C7 C2 Ir 129.9(5) . . ?
C2 C3 C4 106.9(7) . . ?
C2 C3 C8 126.8(7) . . ?
C4 C3 C8 125.6(7) . . ?
C2 C3 Ir 71.5(4) . . ?
C4 C3 Ir 70.1(4) . . ?
C8 C3 Ir 131.1(5) . . ?
C5 C4 C3 107.8(7) . . ?
C5 C4 C9 128.8(7) . . ?
C3 C4 C9 123.4(7) . . ?
C5 C4 Ir 70.5(4) . . ?
C3 C4 Ir 70.4(4) . . ?
C9 C4 Ir 124.7(6) . . ?
C4 C5 C1 109.0(7) . . ?
C4 C5 C10 125.8(7) . . ?
C1 C5 C10 125.1(7) . . ?
C4 C5 Ir 71.8(4) . . ?
C1 C5 Ir 69.0(4) . . ?
C10 C5 Ir 127.3(5) . . ?
C1 C6 H6A 109.5 . . ?
C1 C6 H6B 109.5 . . ?
H6A C6 H6B 109.5 . . ?
C1 C6 H6C 109.5 . . ?
H6A C6 H6C 109.5 . . ?
H6B C6 H6C 109.5 . . ?
C2 C7 H7A 109.5 . . ?
C2 C7 H7B 109.5 . . ?
H7A C7 H7B 109.5 . . ?
C2 C7 H7C 109.5 . . ?
H7A C7 H7C 109.5 . . ?
H7B C7 H7C 109.5 . . ?
C3 C8 H8A 109.5 . . ?
C3 C8 H8B 109.5 . . ?
H8A C8 H8B 109.5 . . ?
C3 C8 H8C 109.5 . . ?
H8A C8 H8C 109.5 . . ?
H8B C8 H8C 109.5 . . ?
C4 C9 H9A 109.5 . . ?
C4 C9 H9B 109.5 . . ?
H9A C9 H9B 109.5 . . ?
C4 C9 H9C 109.5 . . ?
H9A C9 H9C 109.5 . . ?
H9B C9 H9C 109.5 . . ?
C5 C10 H10A 109.5 . . ?
C5 C10 H10B 109.5 . . ?
H10A C10 H10B 109.5 . . ?
C5 C10 H10C 109.5 . . ?
H10A C10 H10C 109.5 . . ?
H10B C10 H10C 109.5 . . ?
N1 C11 C12 122.3(7) . . ?
N1 C11 H11 118.8 . . ?
C12 C11 H11 118.8 . . ?
C11 C12 C13 118.6(7) . . ?
C11 C12 H12 120.7 . . ?
C13 C12 H12 120.7 . . ?
C14 C13 C12 119.1(7) . . ?
C14 C13 H13 120.5 . . ?
C12 C13 H13 120.5 . . ?
C15 C14 C13 119.2(7) . . ?
C15 C14 H14 120.4 . . ?
C13 C14 H14 120.4 . . ?
N1 C15 C14 120.9(7) . . ?
N1 C15 C16 114.9(6) . . ?
C14 C15 C16 124.2(6) . . ?
N2 C16 C15 109.0(6) . . ?
N2 C16 H16A 109.9 . . ?
C15 C16 H16A 109.9 . . ?
N2 C16 H16B 109.9 . . ?
C15 C16 H16B 109.9 . . ?
H16A C16 H16B 108.3 . . ?
N2 C17 C19 111.5(6) . . ?
N2 C17 C18 109.3(6) . . ?
C19 C17 C18 113.2(6) . . ?
N2 C17 H17 107.5 . . ?
C19 C17 H17 107.5 . . ?
C18 C17 H17 107.5 . . ?
C17 C18 H18A 109.5 . . ?
C17 C18 H18B 109.5 . . ?
H18A C18 H18B 109.5 . . ?
C17 C18 H18C 109.5 . . ?
H18A C18 H18C 109.5 . . ?
H18B C18 H18C 109.5 . . ?
C20 C19 C24 117.7(7) . . ?
C20 C19 C17 121.2(7) . . ?
C24 C19 C17 121.0(7) . . ?
C19 C20 C21 121.8(7) . . ?
C19 C20 H20 119.1 . . ?
C21 C20 H20 119.1 . . ?
C20 C21 C22 119.5(8) . . ?
C20 C21 H21 120.3 . . ?
C22 C21 H21 120.3 . . ?
C23 C22 C21 120.2(8) . . ?
C23 C22 H22 119.9 . . ?
C21 C22 H22 119.9 . . ?
C22 C23 C24 120.1(8) . . ?
C22 C23 H23 119.9 . . ?
C24 C23 H23 119.9 . . ?
C23 C24 C19 120.7(8) . . ?
C23 C24 H24 119.7 . . ?
C19 C24 H24 119.7 . . ?
F6 Sb1 F3 90.1(2) . . ?
F6 Sb1 F5 179.4(2) . . ?
F3 Sb1 F5 90.5(2) . . ?
F6 Sb1 F4 89.2(3) . . ?
F3 Sb1 F4 90.9(2) . . ?
F5 Sb1 F4 90.9(3) . . ?
F6 Sb1 F2 90.5(3) . . ?
F3 Sb1 F2 89.9(3) . . ?
F5 Sb1 F2 89.3(3) . . ?
F4 Sb1 F2 179.1(3) . . ?
F6 Sb1 F1 89.3(2) . . ?
F3 Sb1 F1 179.0(3) . . ?
F5 Sb1 F1 90.1(2) . . ?
F4 Sb1 F1 89.9(2) . . ?
F2 Sb1 F1 89.2(3) . . ?
F11 Sb2 F7 89.8(3) . . ?
F11 Sb2 F10 90.8(2) . . ?
F7 Sb2 F10 90.0(3) . . ?
F11 Sb2 F12 177.2(3) . . ?
F7 Sb2 F12 91.2(3) . . ?
F10 Sb2 F12 91.8(3) . . ?
F11 Sb2 F8 90.9(2) . . ?
F7 Sb2 F8 90.9(2) . . ?
F10 Sb2 F8 178.0(2) . . ?
F12 Sb2 F8 86.5(2) . . ?
F11 Sb2 F9 89.3(2) . . ?
F7 Sb2 F9 179.0(3) . . ?
F10 Sb2 F9 90.6(3) . . ?
F12 Sb2 F9 89.6(3) . . ?
F8 Sb2 F9 88.6(2) . . ?
H201 O2 H202 107.7 . . ?

loop_
_geom_bond_atom_site_label_1
_geom_bond_atom_site_label_2
_geom_bond_distance
_geom_bond_site_symmetry_2
_geom_bond_publ_flag
Ir N1 2.096(6) . ?
Ir C1 2.120(7) . ?
Ir O1 2.145(6) . ?
Ir C5 2.154(7) . ?
Ir N2 2.160(7) . ?
Ir C4 2.171(8) . ?
Ir C3 2.176(7) . ?
Ir C2 2.190(7) . ?
N1 C11 1.334(10) . ?
N1 C15 1.347(9) . ?
N2 C16 1.473(9) . ?
N2 C17 1.501(9) . ?
N2 H2N 0.91(8) . ?
O1 H101 0.7500 . ?
O1 H102 0.7500 . ?
C1 C2 1.429(11) . ?
C1 C5 1.445(10) . ?
C1 C6 1.512(10) . ?
C2 C3 1.424(10) . ?
C2 C7 1.491(10) . ?
C3 C4 1.469(10) . ?
C3 C8 1.483(11) . ?
C4 C5 1.400(11) . ?
C4 C9 1.495(10) . ?
C5 C10 1.501(10) . ?
C6 H6A 0.9800 . ?
C6 H6B 0.9800 . ?
C6 H6C 0.9800 . ?
C7 H7A 0.9800 . ?
C7 H7B 0.9800 . ?
C7 H7C 0.9800 . ?
C8 H8A 0.9800 . ?
C8 H8B 0.9800 . ?
C8 H8C 0.9800 . ?
C9 H9A 0.9800 . ?
C9 H9B 0.9800 . ?
C9 H9C 0.9800 . ?
C10 H10A 0.9800 . ?
C10 H10B 0.9800 . ?
C10 H10C 0.9800 . ?
C11 C12 1.355(11) . ?
C11 H11 0.9500 . ?
C12 C13 1.393(12) . ?
C12 H12 0.9500 . ?
C13 C14 1.378(12) . ?
C13 H13 0.9500 . ?
C14 C15 1.374(10) . ?
C14 H14 0.9500 . ?
C15 C16 1.490(10) . ?
C16 H16A 0.9900 . ?
C16 H16B 0.9900 . ?
C17 C19 1.504(10) . ?
C17 C18 1.522(10) . ?
C17 H17 1.0000 . ?
C18 H18A 0.9800 . ?
C18 H18B 0.9800 . ?
C18 H18C 0.9800 . ?
C19 C20 1.374(11) . ?
C19 C24 1.409(10) . ?
C20 C21 1.385(11) . ?
C20 H20 0.9500 . ?
C21 C22 1.387(13) . ?
C21 H21 0.9500 . ?
C22 C23 1.368(13) . ?
C22 H22 0.9500 . ?
C23 C24 1.386(12) . ?
C23 H23 0.9500 . ?
C24 H24 0.9500 . ?
Sb1 F6 1.858(5) . ?
Sb1 F3 1.860(5) . ?
Sb1 F5 1.862(5) . ?
Sb1 F4 1.863(5) . ?
Sb1 F2 1.866(5) . ?
Sb1 F1 1.874(5) . ?
Sb2 F11 1.853(5) . ?
Sb2 F7 1.862(6) . ?
Sb2 F10 1.866(5) . ?
Sb2 F12 1.867(5) . ?
Sb2 F8 1.870(5) . ?
Sb2 F9 1.881(5) . ?
O2 H201 0.7501 . ?
O2 H202 0.7500 . ?

loop_
_geom_torsion_atom_site_label_1
_geom_torsion_atom_site_label_2
_geom_torsion_atom_site_label_3
_geom_torsion_atom_site_label_4
_geom_torsion
_geom_torsion_site_symmetry_1
_geom_torsion_site_symmetry_2
_geom_torsion_site_symmetry_3
_geom_torsion_site_symmetry_4
_geom_torsion_publ_flag
C1 Ir N1 C11 93.5(7) . . . . ?
O1 Ir N1 C11 -76.2(7) . . . . ?
C5 Ir N1 C11 54.4(7) . . . . ?
N2 Ir N1 C11 -157.2(7) . . . . ?
C4 Ir N1 C11 24.0(8) . . . . ?
C3 Ir N1 C11 35.7(11) . . . . ?
C2 Ir N1 C11 109.3(7) . . . . ?
C1 Ir N1 C15 -79.5(6) . . . . ?
O1 Ir N1 C15 110.7(5) . . . . ?
C5 Ir N1 C15 -118.7(5) . . . . ?
N2 Ir N1 C15 29.7(5) . . . . ?
C4 Ir N1 C15 -149.1(5) . . . . ?
C3 Ir N1 C15 -137.4(7) . . . . ?
C2 Ir N1 C15 -63.8(7) . . . . ?
N1 Ir N2 C16 -39.4(4) . . . . ?
C1 Ir N2 C16 60.3(5) . . . . ?
O1 Ir N2 C16 -127.4(5) . . . . ?
C5 Ir N2 C16 36.8(7) . . . . ?
C4 Ir N2 C16 136.4(11) . . . . ?
C3 Ir N2 C16 134.9(5) . . . . ?
C2 Ir N2 C16 100.1(5) . . . . ?
N1 Ir N2 C17 -169.5(6) . . . . ?
C1 Ir N2 C17 -69.8(6) . . . . ?
O1 Ir N2 C17 102.5(5) . . . . ?
C5 Ir N2 C17 -93.3(7) . . . . ?
C4 Ir N2 C17 6.3(15) . . . . ?
C3 Ir N2 C17 4.8(6) . . . . ?
C2 Ir N2 C17 -30.0(6) . . . . ?
N1 Ir C1 C2 164.0(4) . . . . ?
O1 Ir C1 C2 -62.8(14) . . . . ?
C5 Ir C1 C2 -115.0(6) . . . . ?
N2 Ir C1 C2 84.7(4) . . . . ?
C4 Ir C1 C2 -79.2(5) . . . . ?
C3 Ir C1 C2 -35.6(4) . . . . ?
N1 Ir C1 C5 -80.9(5) . . . . ?
O1 Ir C1 C5 52.3(15) . . . . ?
N2 Ir C1 C5 -160.3(4) . . . . ?
C4 Ir C1 C5 35.8(4) . . . . ?
C3 Ir C1 C5 79.5(5) . . . . ?
C2 Ir C1 C5 115.0(6) . . . . ?
N1 Ir C1 C6 40.1(7) . . . . ?
O1 Ir C1 C6 173.3(10) . . . . ?
C5 Ir C1 C6 121.0(9) . . . . ?
N2 Ir C1 C6 -39.3(7) . . . . ?
C4 Ir C1 C6 156.9(8) . . . . ?
C3 Ir C1 C6 -159.5(8) . . . . ?
C2 Ir C1 C6 -123.9(9) . . . . ?
C5 C1 C2 C3 -5.4(8) . . . . ?
C6 C1 C2 C3 -178.5(7) . . . . ?
Ir C1 C2 C3 58.6(5) . . . . ?
C5 C1 C2 C7 171.7(7) . . . . ?
C6 C1 C2 C7 -1.4(12) . . . . ?
Ir C1 C2 C7 -124.2(7) . . . . ?
C5 C1 C2 Ir -64.0(5) . . . . ?
C6 C1 C2 Ir 122.8(8) . . . . ?
N1 Ir C2 C3 -145.9(4) . . . . ?
C1 Ir C2 C3 -121.0(6) . . . . ?
O1 Ir C2 C3 41.7(6) . . . . ?
C5 Ir C2 C3 -81.2(5) . . . . ?
N2 Ir C2 C3 131.1(4) . . . . ?
C4 Ir C2 C3 -39.1(4) . . . . ?
N1 Ir C2 C1 -24.9(6) . . . . ?
O1 Ir C2 C1 162.6(4) . . . . ?
C5 Ir C2 C1 39.8(4) . . . . ?
N2 Ir C2 C1 -108.0(4) . . . . ?
C4 Ir C2 C1 81.9(5) . . . . ?
C3 Ir C2 C1 121.0(6) . . . . ?
N1 Ir C2 C7 94.4(7) . . . . ?
C1 Ir C2 C7 119.4(9) . . . . ?
O1 Ir C2 C7 -78.0(8) . . . . ?
C5 Ir C2 C7 159.1(8) . . . . ?
N2 Ir C2 C7 11.4(7) . . . . ?
C4 Ir C2 C7 -158.8(8) . . . . ?
C3 Ir C2 C7 -119.7(9) . . . . ?
C1 C2 C3 C4 4.3(8) . . . . ?
C7 C2 C3 C4 -172.8(7) . . . . ?
Ir C2 C3 C4 61.5(5) . . . . ?
C1 C2 C3 C8 174.9(7) . . . . ?
C7 C2 C3 C8 -2.3(12) . . . . ?
Ir C2 C3 C8 -128.0(8) . . . . ?
C1 C2 C3 Ir -57.2(5) . . . . ?
C7 C2 C3 Ir 125.7(7) . . . . ?
N1 Ir C3 C2 100.6(7) . . . . ?
C1 Ir C3 C2 36.1(4) . . . . ?
O1 Ir C3 C2 -150.4(4) . . . . ?
C5 Ir C3 C2 79.9(5) . . . . ?
N2 Ir C3 C2 -64.0(5) . . . . ?
C4 Ir C3 C2 116.6(6) . . . . ?
N1 Ir C3 C4 -16.0(9) . . . . ?
C1 Ir C3 C4 -80.5(5) . . . . ?
O1 Ir C3 C4 93.0(5) . . . . ?
C5 Ir C3 C4 -36.7(5) . . . . ?
N2 Ir C3 C4 179.4(5) . . . . ?
C2 Ir C3 C4 -116.6(6) . . . . ?
N1 Ir C3 C8 -136.3(7) . . . . ?
C1 Ir C3 C8 159.2(8) . . . . ?
O1 Ir C3 C8 -27.3(7) . . . . ?
C5 Ir C3 C8 -157.0(8) . . . . ?
N2 Ir C3 C8 59.1(8) . . . . ?
C4 Ir C3 C8 -120.3(9) . . . . ?
C2 Ir C3 C8 123.1(9) . . . . ?
C2 C3 C4 C5 -1.6(8) . . . . ?
C8 C3 C4 C5 -172.3(7) . . . . ?
Ir C3 C4 C5 60.9(5) . . . . ?
C2 C3 C4 C9 178.2(7) . . . . ?
C8 C3 C4 C9 7.6(12) . . . . ?
Ir C3 C4 C9 -119.3(8) . . . . ?
C2 C3 C4 Ir -62.4(5) . . . . ?
C8 C3 C4 Ir 126.9(7) . . . . ?
N1 Ir C4 C5 55.4(5) . . . . ?
C1 Ir C4 C5 -37.5(4) . . . . ?
O1 Ir C4 C5 146.6(4) . . . . ?
N2 Ir C4 C5 -120.0(11) . . . . ?
C3 Ir C4 C5 -118.1(6) . . . . ?
C2 Ir C4 C5 -80.4(5) . . . . ?
N1 Ir C4 C3 173.4(4) . . . . ?
C1 Ir C4 C3 80.6(5) . . . . ?
O1 Ir C4 C3 -95.4(5) . . . . ?
C5 Ir C4 C3 118.1(6) . . . . ?
N2 Ir C4 C3 -1.9(14) . . . . ?
C2 Ir C4 C3 37.7(4) . . . . ?
N1 Ir C4 C9 -68.9(8) . . . . ?
C1 Ir C4 C9 -161.7(8) . . . . ?
O1 Ir C4 C9 22.3(7) . . . . ?
C5 Ir C4 C9 -124.3(9) . . . . ?
N2 Ir C4 C9 115.8(11) . . . . ?
C3 Ir C4 C9 117.7(9) . . . . ?
C2 Ir C4 C9 155.4(8) . . . . ?
C3 C4 C5 C1 -1.7(9) . . . . ?
C9 C4 C5 C1 178.5(8) . . . . ?
Ir C4 C5 C1 59.1(5) . . . . ?
C3 C4 C5 C10 175.8(7) . . . . ?
C9 C4 C5 C10 -4.0(13) . . . . ?
Ir C4 C5 C10 -123.4(7) . . . . ?
C3 C4 C5 Ir -60.8(5) . . . . ?
C9 C4 C5 Ir 119.4(9) . . . . ?
C2 C1 C5 C4 4.4(9) . . . . ?
C6 C1 C5 C4 177.7(7) . . . . ?
Ir C1 C5 C4 -60.8(5) . . . . ?
C2 C1 C5 C10 -173.2(7) . . . . ?
C6 C1 C5 C10 0.1(12) . . . . ?
Ir C1 C5 C10 121.6(7) . . . . ?
C2 C1 C5 Ir 65.2(5) . . . . ?
C6 C1 C5 Ir -121.5(8) . . . . ?
N1 Ir C5 C4 -134.3(5) . . . . ?
C1 Ir C5 C4 119.7(7) . . . . ?
O1 Ir C5 C4 -45.6(6) . . . . ?
N2 Ir C5 C4 155.3(4) . . . . ?
C3 Ir C5 C4 38.4(4) . . . . ?
C2 Ir C5 C4 80.7(5) . . . . ?
N1 Ir C5 C1 106.1(5) . . . . ?
O1 Ir C5 C1 -165.2(4) . . . . ?
N2 Ir C5 C1 35.6(7) . . . . ?
C4 Ir C5 C1 -119.7(7) . . . . ?
C3 Ir C5 C1 -81.3(5) . . . . ?
C2 Ir C5 C1 -39.0(4) . . . . ?
N1 Ir C5 C10 -12.8(7) . . . . ?
C1 Ir C5 C10 -118.8(9) . . . . ?
O1 Ir C5 C10 76.0(7) . . . . ?
N2 Ir C5 C10 -83.2(8) . . . . ?
C4 Ir C5 C10 121.5(9) . . . . ?
C3 Ir C5 C10 159.9(7) . . . . ?
C2 Ir C5 C10 -157.8(8) . . . . ?
C15 N1 C11 C12 3.6(12) . . . . ?
Ir N1 C11 C12 -169.1(6) . . . . ?
N1 C11 C12 C13 1.0(13) . . . . ?
C11 C12 C13 C14 -3.7(13) . . . . ?
C12 C13 C14 C15 1.9(13) . . . . ?
C11 N1 C15 C14 -5.5(11) . . . . ?
Ir N1 C15 C14 168.0(6) . . . . ?
C11 N1 C15 C16 173.8(7) . . . . ?
Ir N1 C15 C16 -12.7(8) . . . . ?
C13 C14 C15 N1 2.7(12) . . . . ?
C13 C14 C15 C16 -176.5(8) . . . . ?
C17 N2 C16 C15 178.3(6) . . . . ?
Ir N2 C16 C15 44.5(6) . . . . ?
N1 C15 C16 N2 -22.5(9) . . . . ?
C14 C15 C16 N2 156.7(7) . . . . ?
C16 N2 C17 C19 51.8(8) . . . . ?
Ir N2 C17 C19 178.2(5) . . . . ?
C16 N2 C17 C18 177.8(6) . . . . ?
Ir N2 C17 C18 -55.9(7) . . . . ?
N2 C17 C19 C20 -101.7(8) . . . . ?
C18 C17 C19 C20 134.6(7) . . . . ?
N2 C17 C19 C24 79.9(9) . . . . ?
C18 C17 C19 C24 -43.8(10) . . . . ?
C24 C19 C20 C21 -1.2(11) . . . . ?
C17 C19 C20 C21 -179.7(7) . . . . ?
C19 C20 C21 C22 2.1(12) . . . . ?
C20 C21 C22 C23 -1.7(13) . . . . ?
C21 C22 C23 C24 0.5(13) . . . . ?
C22 C23 C24 C19 0.4(13) . . . . ?
C20 C19 C24 C23 -0.1(12) . . . . ?
C17 C19 C24 C23 178.4(7) . . . . ?
